data_1531263
loop_
_publ_author_name
'Davis, M.J.'
'zur Loye, H.C.'
'Smith, M.D.'

_publ_section_title
;
 Crystal growth, structural characterization and magnetic propertiesof Ca3
 Cu Rh O6, Ca3 Co1.34 Rh0.66 O6 and Ca3 Fe Rh O6
;
_journal_name_full 'Journal of Solid State Chemistry'
_journal_page_first 122
_journal_page_last 129
_journal_volume 173
_journal_year 2003
_chemical_formula_sum 'Ca3 Co1.34 O6 Rh0.66'
_chemical_name_systematic 'Ca3 Co1.34 Rh0.66 O6'
_space_group_IT_number 167
_symmetry_space_group_name_Hall '-R 3 2"c'
_symmetry_space_group_name_H-M 'R -3 c :H'
_cell_angle_alpha 90
_cell_angle_beta 90
_cell_angle_gamma 120
_cell_formula_units_Z 6
_cell_length_a 9.161
_cell_length_b 9.161
_cell_length_c 10.601
_cell_volume 770.483
_citation_journal_id_ASTM JSSCBI
_cod_data_source_file Davis_JSSCBI_2003_1570.cif
_cod_data_source_block Ca3Co1.34O6Rh0.66
_cod_original_cell_volume 770.4833
_cod_database_code 1531263

loop_
_symmetry_equiv_pos_as_xyz
x,y,z
-y,x-y,z
-x+y,-x,z
y,x,-z+1/2
-x,-x+y,-z+1/2
x-y,-y,-z+1/2
-x,-y,-z
y,-x+y,-z
x-y,x,-z
-y,-x,z-1/2
x,x-y,z-1/2
-x+y,y,z-1/2
x+2/3,y+1/3,z+1/3
-y+2/3,x-y+1/3,z+1/3
-x+y+2/3,-x+1/3,z+1/3
y+2/3,x+1/3,-z+5/6
-x+2/3,-x+y+1/3,-z+5/6
x-y+2/3,-y+1/3,-z+5/6
-x+2/3,-y+1/3,-z+1/3
y+2/3,-x+y+1/3,-z+1/3
x-y+2/3,x+1/3,-z+1/3
-y+2/3,-x+1/3,z-1/6
x+2/3,x-y+1/3,z-1/6
-x+y+2/3,y+1/3,z-1/6
x+1/3,y+2/3,z+2/3
-y+1/3,x-y+2/3,z+2/3
-x+y+1/3,-x+2/3,z+2/3
y+1/3,x+2/3,-z+7/6
-x+1/3,-x+y+2/3,-z+7/6
x-y+1/3,-y+2/3,-z+7/6
-x+1/3,-y+2/3,-z+2/3
y+1/3,-x+y+2/3,-z+2/3
x-y+1/3,x+2/3,-z+2/3
-y+1/3,-x+2/3,z+1/6
x+1/3,x-y+2/3,z+1/6
-x+y+1/3,y+2/3,z+1/6

loop_
_atom_site_label
_atom_site_type_symbol
_atom_site_fract_x
_atom_site_fract_y
_atom_site_fract_z
_atom_site_occupancy
_atom_site_U_iso_or_equiv
O1 O-2 0.1798 0.0244 0.1147 1 0.0
Co2 Co+2 0 0 0 0.34 0.0
Co1 Co+2 0 0 0.25 1 0.0
Rh1 Rh+4 0 0 0 0.66 0.0
Ca1 Ca+2 0.36758 0 0.25 1 0.0
